data_2108951
loop_
_publ_author_name
'Bakowicz, Julia'
'Turowska-Tyrk, Ilona'

_publ_section_title
;
 The role of free space in photochemical reactions in crystals at high
 pressure -- the case of 9-methylanthracene
;
_journal_issue 2
_journal_name_full 'Acta Crystallographica Section B'
_journal_page_first
;
;
_journal_paper_doi 10.1107/S2052520622001810
_journal_volume 78
_journal_year 2022
_chemical_formula_sum 'C15 H12'
_chemical_formula_weight 192.25
_space_group_crystal_system monoclinic
_space_group_IT_number 14
_space_group_name_Hall '-P 2ybc'
_space_group_name_H-M_alt 'P 1 21/c 1'
_atom_sites_solution_hydrogens geom
_atom_sites_solution_primary isomor
_audit_creation_method SHELXL-2014/7
_cell_angle_alpha 90
_cell_angle_beta 96.241(18)
_cell_angle_gamma 90
_cell_formula_units_Z 4
_cell_length_a 8.782(6)
_cell_length_b 14.1170(9)
_cell_length_c 7.9575(5)
_cell_measurement_pressure 400000
_cell_measurement_reflns_used 906
_cell_measurement_temperature 298(2)
_cell_measurement_theta_max 23.90
_cell_measurement_theta_min 5.58
_cell_volume 980.7(7)
_computing_cell_refinement 'CrysAlisPro (Rigaku OD, 2015)'
_computing_data_collection 'CrysAlisPro (Agilent Technologies, 2014)'
_computing_data_reduction 'CrysAlisPro (Rigaku OD, 2015)'
_computing_molecular_graphics 'ORTEP-3 for Windows (Farrugia, 2012)'
_computing_publication_material 'SHELXL-2014/7 (Sheldrick, 2015)'
_computing_structure_refinement 'SHELXL-2014/7 (Sheldrick, 2015)'
_diffrn_ambient_pressure 400000
_diffrn_ambient_temperature 298(2)
_diffrn_detector_area_resol_mean 15.9718
_diffrn_measured_fraction_theta_full 0.339
_diffrn_measured_fraction_theta_max 0.332
_diffrn_measurement_device_type 'KM4 with Eos CCD'
_diffrn_measurement_method '\f- and \w scans'
_diffrn_radiation_monochromator graphite
_diffrn_radiation_source 'fine-focus sealed tube'
_diffrn_radiation_type MoK\a
_diffrn_radiation_wavelength 0.71073
_diffrn_reflns_av_R_equivalents 0.0798
_diffrn_reflns_av_unetI/netI 0.0505
_diffrn_reflns_Laue_measured_fraction_full 0.339
_diffrn_reflns_Laue_measured_fraction_max 0.332
_diffrn_reflns_limit_h_max 3
_diffrn_reflns_limit_h_min -3
_diffrn_reflns_limit_k_max 16
_diffrn_reflns_limit_k_min -17
_diffrn_reflns_limit_l_max 9
_diffrn_reflns_limit_l_min -9
_diffrn_reflns_number 4693
_diffrn_reflns_point_group_measured_fraction_full 0.339
_diffrn_reflns_point_group_measured_fraction_max 0.332
_diffrn_reflns_theta_full 25.242
_diffrn_reflns_theta_max 25.459
_diffrn_reflns_theta_min 5.613
_exptl_absorpt_coefficient_mu 0.073
_exptl_absorpt_correction_T_max 1.00
_exptl_absorpt_correction_T_min 0.17
_exptl_absorpt_correction_type multi-scan
_exptl_absorpt_process_details
;
SCALE3 ABSPACK (Rigaku Oxford Diffraction, 2015).
;
_exptl_crystal_colour colourless
_exptl_crystal_density_diffrn 1.302
_exptl_crystal_description block
_exptl_crystal_F_000 408
_exptl_crystal_size_max 0.220
_exptl_crystal_size_mid 0.200
_exptl_crystal_size_min 0.050
_refine_diff_density_max 0.101
_refine_diff_density_min -0.114
_refine_diff_density_rms 0.029
_refine_ls_extinction_method none
_refine_ls_goodness_of_fit_ref 1.043
_refine_ls_hydrogen_treatment constr
_refine_ls_matrix_type full
_refine_ls_number_parameters 66
_refine_ls_number_reflns 603
_refine_ls_number_restraints 0
_refine_ls_restrained_S_all 1.043
_refine_ls_R_factor_all 0.1262
_refine_ls_R_factor_gt 0.0635
_refine_ls_shift/su_max 0.000
_refine_ls_shift/su_mean 0.000
_refine_ls_structure_factor_coef Fsqd
_refine_ls_weighting_details 'w=1/[\s^2^(Fo^2^)+(0.0570P)^2^+0.6265P] where P=(Fo^2^+2Fc^2^)/3'
_refine_ls_weighting_scheme calc
_refine_ls_wR_factor_gt 0.1313
_refine_ls_wR_factor_ref 0.1574
_reflns_Friedel_coverage 0.000
_reflns_number_gt 331
_reflns_number_total 603
_reflns_threshold_expression 'I > 2\s(I)'
_cod_data_source_file xk5091sup1.cif
_cod_data_source_block 0.4GPa_0hUV
_cod_original_sg_symbol_H-M 'P 21/c'
_cod_database_code 2108951
_shelx_shelxl_version_number 2014/7
_shelx_space_group_comment
;
The symmetry employed for this shelxl refinement is uniquely defined
by the following loop, which should always be used as a source of
symmetry information in preference to the above space-group names.
They are only intended as comments.
;
_shelx_estimated_absorpt_t_min 0.984
_shelx_estimated_absorpt_t_max 0.996

loop_
_space_group_symop_operation_xyz
'x, y, z'
'-x, y+1/2, -z+1/2'
'-x, -y, -z'
'x, -y-1/2, z-1/2'

loop_
_atom_site_label
_atom_site_type_symbol
_atom_site_fract_x
_atom_site_fract_y
_atom_site_fract_z
_atom_site_U_iso_or_equiv
_atom_site_adp_type
_atom_site_occupancy
_atom_site_site_symmetry_order
_atom_site_calc_flag
_atom_site_refinement_flags_posn
_atom_site_refinement_flags_adp
_atom_site_refinement_flags_occupancy
_atom_site_disorder_assembly
_atom_site_disorder_group
C1 C 0.101(2) 0.5795(4) 0.3085(7) 0.0479(18) Uiso 1 1 d . . . . .
H1 H 0.0483 0.5511 0.3908 0.057 Uiso 1 1 calc R U . . .
C2 C 0.251(2) 0.5987(4) 0.3423(8) 0.0548(19) Uiso 1 1 d . . . . .
H2 H 0.3006 0.5828 0.4479 0.066 Uiso 1 1 calc R U . . .
C3 C 0.3377(17) 0.6422(3) 0.2228(7) 0.0643(19) Uiso 1 1 d . . . . .
H3 H 0.4415 0.6546 0.2500 0.077 Uiso 1 1 calc R U . . .
C4 C 0.268(2) 0.6651(4) 0.0701(8) 0.0524(18) Uiso 1 1 d . . . . .
H4 H 0.3235 0.6941 -0.0082 0.063 Uiso 1 1 calc R U . . .
C5 C -0.1901(18) 0.6794(3) -0.3382(7) 0.0436(18) Uiso 1 1 d . . . . .
H5 H -0.1321 0.7025 -0.4202 0.052 Uiso 1 1 calc R U . . .
C6 C -0.346(2) 0.6694(4) -0.3707(8) 0.050(2) Uiso 1 1 d . . . . .
H6 H -0.3935 0.6892 -0.4750 0.060 Uiso 1 1 calc R U . . .
C7 C -0.4368(16) 0.6308(3) -0.2531(7) 0.0594(18) Uiso 1 1 d . . . . .
H7 H -0.5421 0.6247 -0.2797 0.071 Uiso 1 1 calc R U . . .
C8 C -0.3687(19) 0.6024(3) -0.0996(8) 0.0497(18) Uiso 1 1 d . . . . .
H8 H -0.4288 0.5758 -0.0226 0.060 Uiso 1 1 calc R U . . .
C9 C -0.1365(18) 0.5865(3) 0.1074(7) 0.0402(17) Uiso 1 1 d . . . . .
C10 C 0.0382(19) 0.6690(3) -0.1346(7) 0.0461(18) Uiso 1 1 d . . . . .
H10 H 0.0952 0.6949 -0.2152 0.055 Uiso 1 1 calc R U . . .
C11 C 0.0196(18) 0.6025(3) 0.1467(6) 0.0334(14) Uiso 1 1 d . . . . .
C12 C 0.1104(18) 0.6462(3) 0.0257(7) 0.0401(16) Uiso 1 1 d . . . . .
C13 C -0.1197(18) 0.6531(3) -0.1750(6) 0.0363(16) Uiso 1 1 d . . . . .
C14 C -0.2093(18) 0.6121(3) -0.0537(7) 0.0365(15) Uiso 1 1 d . . . . .
C15 C -0.2294(16) 0.5438(3) 0.2383(6) 0.060(10) Uani 1 1 d . . . . .
H15A H -0.3343 0.5375 0.1912 0.089 Uiso 1 1 calc R U . . .
H15B H -0.1890 0.4825 0.2710 0.089 Uiso 1 1 calc R U . . .
H15C H -0.2238 0.5843 0.3357 0.089 Uiso 1 1 calc R U . . .

loop_
_atom_site_aniso_label
_atom_site_aniso_U_11
_atom_site_aniso_U_22
_atom_site_aniso_U_33
_atom_site_aniso_U_23
_atom_site_aniso_U_13
_atom_site_aniso_U_12
C15 0.06(3) 0.065(3) 0.053(3) 0.006(3) -0.002(6) -0.012(6)

loop_
_atom_type_symbol
_atom_type_description
_atom_type_scat_dispersion_real
_atom_type_scat_dispersion_imag
_atom_type_scat_source
C C 0.0033 0.0016 'International Tables Vol C Tables 4.2.6.8 and 6.1.1.4'
H H 0.0000 0.0000 'International Tables Vol C Tables 4.2.6.8 and 6.1.1.4'

loop_
_geom_angle_atom_site_label_1
_geom_angle_atom_site_label_2
_geom_angle_atom_site_label_3
_geom_angle
_geom_angle_site_symmetry_1
_geom_angle_site_symmetry_3
_geom_angle_publ_flag
C2 C1 C11 120.8(11) . . ?
C2 C1 H1 119.6 . . ?
C11 C1 H1 119.6 . . ?
C1 C2 C3 122.5(8) . . ?
C1 C2 H2 118.7 . . ?
C3 C2 H2 118.7 . . ?
C4 C3 C2 119.0(13) . . ?
C4 C3 H3 120.5 . . ?
C2 C3 H3 120.5 . . ?
C3 C4 C12 121.4(11) . . ?
C3 C4 H4 119.3 . . ?
C12 C4 H4 119.3 . . ?
C6 C5 C13 118.0(11) . . ?
C6 C5 H5 121.0 . . ?
C13 C5 H5 121.0 . . ?
C5 C6 C7 122.8(8) . . ?
C5 C6 H6 118.6 . . ?
C7 C6 H6 118.6 . . ?
C8 C7 C6 119.1(12) . . ?
C8 C7 H7 120.4 . . ?
C6 C7 H7 120.4 . . ?
C7 C8 C14 122.0(11) . . ?
C7 C8 H8 119.0 . . ?
C14 C8 H8 119.0 . . ?
C11 C9 C14 119.9(11) . . ?
C11 C9 C15 120.1(7) . . ?
C14 C9 C15 120.0(12) . . ?
C12 C10 C13 120.6(11) . . ?
C12 C10 H10 119.7 . . ?
C13 C10 H10 119.7 . . ?
C9 C11 C1 122.9(10) . . ?
C9 C11 C12 121.2(7) . . ?
C1 C11 C12 115.8(12) . . ?
C10 C12 C4 121.2(11) . . ?
C10 C12 C11 118.4(12) . . ?
C4 C12 C11 120.4(7) . . ?
C10 C13 C5 119.1(11) . . ?
C10 C13 C14 120.7(7) . . ?
C5 C13 C14 120.3(13) . . ?
C8 C14 C9 123.1(11) . . ?
C8 C14 C13 117.7(7) . . ?
C9 C14 C13 119.1(13) . . ?
C9 C15 H15A 109.5 . . ?
C9 C15 H15B 109.5 . . ?
H15A C15 H15B 109.5 . . ?
C9 C15 H15C 109.5 . . ?
H15A C15 H15C 109.5 . . ?
H15B C15 H15C 109.5 . . ?

loop_
_geom_bond_atom_site_label_1
_geom_bond_atom_site_label_2
_geom_bond_distance
_geom_bond_site_symmetry_2
_geom_bond_publ_flag
C1 C2 1.35(2) . ?
C1 C11 1.438(10) . ?
C1 H1 0.9300 . ?
C2 C3 1.418(15) . ?
C2 H2 0.9300 . ?
C3 C4 1.341(9) . ?
C3 H3 0.9300 . ?
C4 C12 1.41(2) . ?
C4 H4 0.9300 . ?
C5 C6 1.37(2) . ?
C5 C13 1.425(9) . ?
C5 H5 0.9300 . ?
C6 C7 1.404(15) . ?
C6 H6 0.9300 . ?
C7 C8 1.361(9) . ?
C7 H7 0.9300 . ?
C8 C14 1.41(2) . ?
C8 H8 0.9300 . ?
C9 C11 1.39(2) . ?
C9 C14 1.416(9) . ?
C9 C15 1.516(14) . ?
C10 C12 1.399(9) . ?
C10 C13 1.41(2) . ?
C10 H10 0.9300 . ?
C11 C12 1.453(15) . ?
C13 C14 1.432(15) . ?
C15 H15A 0.9600 . ?
C15 H15B 0.9600 . ?
C15 H15C 0.9600 . ?

_cod_database_fobs_code 2108951
